data_7712742
loop_
_publ_author_name
'Bencini, Andrea'
'Romano, Giammarco Maria'
'Savastano, Matteo'
'Bazzicalupi, Carla'
'Lippolis, Vito'
'Chelli, Riccardo'

_publ_section_title
;
 Inorganic Anion Recognition in Aqueous Solution by Coupling Nearby Highly
 Hydrophilic and Hydrophobic Moieties in a Macrocyclic Receptor
;
_journal_name_full 'Dalton Transactions'
_journal_paper_doi 10.1039/D3DT00682D
_journal_year 2023
_chemical_formula_sum 'C24 H46 Cl5 N5 O4'
_chemical_formula_weight 645.91
_space_group_crystal_system triclinic
_space_group_IT_number 2
_space_group_name_Hall '-P 1'
_space_group_name_H-M_alt 'P -1'
_atom_sites_solution_hydrogens geom
_atom_sites_solution_primary direct
_atom_sites_solution_secondary difmap
_audit_creation_method SHELXL-2014/7
_audit_update_record
;
2023-01-22 deposited with the CCDC.	2023-04-05 downloaded from the CCDC.
;
_cell_angle_alpha 80.34(1)
_cell_angle_beta 79.66(1)
_cell_angle_gamma 79.50(1)
_cell_formula_units_Z 2
_cell_length_a 7.688(1)
_cell_length_b 13.744(2)
_cell_length_c 15.732(2)
_cell_measurement_reflns_used 1578
_cell_measurement_temperature 293
_cell_measurement_theta_max 49.701
_cell_measurement_theta_min 4.681
_cell_volume 1592.2(4)
_computing_cell_refinement
;
CrysAlis RED, Oxford Diffraction Ltd.,
Version 1.171.32.5 (release 08-05-2007 CrysAlis171 .NET)
(compiled May  8 2007,13:10:02)
;
_computing_data_collection
;
CrysAlis CCD, Oxford Diffraction Ltd.,
Version 1.171.32.5 (release 08-05-2007 CrysAlis171 .NET)
(compiled May  8 2007,13:10:02)
;
_computing_data_reduction
;
CrysAlis RED, Oxford Diffraction Ltd.,
Version 1.171.32.5 (release 08-05-2007 CrysAlis171 .NET)
(compiled May  8 2007,13:10:02)
;
_computing_molecular_graphics 'Mercury 3.10.1'
_computing_publication_material 'PARST(Nardelli, 1995)'
_computing_structure_refinement 'SHELXL-2014/7 (Sheldrick, 2014)'
_computing_structure_solution 'SIR97 (Altomare 1997)'
_diffrn_ambient_temperature 293
_diffrn_measured_fraction_theta_full 0.956
_diffrn_measured_fraction_theta_max 0.956
_diffrn_measurement_device_type 'Xcalibur, Onyx'
_diffrn_measurement_method '\w scans'
_diffrn_radiation_source 'Enhance (Cu) X-ray Source'
_diffrn_radiation_type CuK\a
_diffrn_radiation_wavelength 1.5418
_diffrn_reflns_av_R_equivalents 0.0679
_diffrn_reflns_av_unetI/netI 0.0605
_diffrn_reflns_Laue_measured_fraction_full 0.956
_diffrn_reflns_Laue_measured_fraction_max 0.956
_diffrn_reflns_limit_h_max 5
_diffrn_reflns_limit_h_min -7
_diffrn_reflns_limit_k_max 13
_diffrn_reflns_limit_k_min -13
_diffrn_reflns_limit_l_max 15
_diffrn_reflns_limit_l_min -15
_diffrn_reflns_number 10612
_diffrn_reflns_point_group_measured_fraction_full 0.956
_diffrn_reflns_point_group_measured_fraction_max 0.956
_diffrn_reflns_theta_full 49.701
_diffrn_reflns_theta_max 49.701
_diffrn_reflns_theta_min 4.681
_exptl_absorpt_coefficient_mu 4.455
_exptl_absorpt_correction_T_max 1.0000
_exptl_absorpt_correction_T_min 0.36
_exptl_absorpt_correction_type multi-scan
_exptl_absorpt_process_details
;
CrysAlisPro, Oxford Diffraction Ltd.,
Version 1.171.34.44 (release 25-10-2010 CrysAlis171 .NET)
(compiled Oct 25 2010,18:11:34)
Empirical absorption correction using spherical harmonics,
 implemented in SCALE3 ABSPACK scaling algorithm.
;
_exptl_crystal_colour colourless
_exptl_crystal_density_diffrn 1.347
_exptl_crystal_description prismatic
_exptl_crystal_F_000 684
_exptl_crystal_size_max 0.25
_exptl_crystal_size_mid 0.2
_exptl_crystal_size_min 0.1
_refine_diff_density_max 0.588
_refine_diff_density_min -0.310
_refine_diff_density_rms 0.082
_refine_ls_extinction_method none
_refine_ls_goodness_of_fit_ref 1.068
_refine_ls_hydrogen_treatment constr
_refine_ls_matrix_type full
_refine_ls_number_parameters 343
_refine_ls_number_reflns 3096
_refine_ls_number_restraints 0
_refine_ls_restrained_S_all 1.068
_refine_ls_R_factor_all 0.0791
_refine_ls_R_factor_gt 0.0523
_refine_ls_shift/su_max 0.000
_refine_ls_shift/su_mean 0.000
_refine_ls_structure_factor_coef Fsqd
_refine_ls_weighting_details 'w=1/[\s^2^(Fo^2^)+(0.0960P)^2^+0.9912P] where P=(Fo^2^+2Fc^2^)/3'
_refine_ls_weighting_scheme calc
_refine_ls_wR_factor_gt 0.1428
_refine_ls_wR_factor_ref 0.1594
_reflns_Friedel_coverage 0.000
_reflns_number_gt 2284
_reflns_number_total 3096
_reflns_threshold_expression 'I > 2\s(I)'
_cod_data_source_file d3dt00682d2.cif
_cod_data_source_block shelx
_cod_original_cell_volume 1592.1(4)
_cod_database_code 7712742
_shelx_shelxl_version_number 2014/7
_shelx_space_group_comment
;
The symmetry employed for this shelxl refinement is uniquely defined
by the following loop, which should always be used as a source of
symmetry information in preference to the above space-group names.
They are only intended as comments.
;

loop_
_space_group_symop_operation_xyz
'x, y, z'
'-x, -y, -z'

loop_
_atom_site_label
_atom_site_type_symbol
_atom_site_fract_x
_atom_site_fract_y
_atom_site_fract_z
_atom_site_U_iso_or_equiv
_atom_site_adp_type
_atom_site_occupancy
_atom_site_site_symmetry_order
_atom_site_calc_flag
_atom_site_refinement_flags_posn
_atom_site_refinement_flags_adp
_atom_site_refinement_flags_occupancy
_atom_site_disorder_assembly
_atom_site_disorder_group
Cl1 Cl 0.9271(2) 0.17759(10) 0.80731(9) 0.0290(5) Uani 1 1 d . . . . .
Cl2 Cl 0.6169(2) 0.55495(11) 0.82331(9) 0.0342(5) Uani 1 1 d . . . . .
Cl3 Cl 1.1219(2) 0.49898(11) 0.60679(10) 0.0345(5) Uani 1 1 d . . . . .
Cl4 Cl 0.3432(2) 0.93382(11) 0.92328(10) 0.0379(5) Uani 1 1 d . . . . .
Cl5 Cl 0.7298(2) 0.01093(11) 0.63543(11) 0.0394(5) Uani 1 1 d . . . . .
N1 N 0.2583(6) 0.5020(3) 0.9940(3) 0.0243(13) Uani 1 1 d . . . . .
H1 H 0.2999 0.4942 1.0423 0.029 Uiso 1 1 calc R U . . .
N2 N 0.5774(6) 0.1840(3) 0.7359(3) 0.0258(13) Uani 1 1 d . . . . .
H2A H 0.6633 0.1878 0.7659 0.031 Uiso 1 1 calc R U . . .
H2B H 0.6079 0.1274 0.7128 0.031 Uiso 1 1 calc R U . . .
N3 N 0.7006(6) 0.5300(3) 0.6240(3) 0.0226(12) Uani 1 1 d . . . . .
H3A H 0.6879 0.5336 0.6808 0.027 Uiso 1 1 calc R U . . .
H3B H 0.8172 0.5200 0.6037 0.027 Uiso 1 1 calc R U . . .
N4 N 0.4409(6) 0.8378(3) 0.6269(3) 0.0261(13) Uani 1 1 d . . . . .
H4A H 0.3689 0.7926 0.6320 0.031 Uiso 1 1 calc R U . . .
H4B H 0.4787 0.8327 0.6780 0.031 Uiso 1 1 calc R U . . .
N5 N 0.0214(6) 0.9429(3) 0.8279(3) 0.0262(13) Uani 1 1 d . . . . .
H5A H -0.0295 1.0065 0.8177 0.031 Uiso 1 1 calc R U . . .
H5B H 0.1057 0.9402 0.8607 0.031 Uiso 1 1 calc R U . . .
C1 C 0.3605(8) 0.2659(4) 0.8503(4) 0.0215(15) Uani 1 1 d . . . . .
C2 C 0.4336(8) 0.2581(4) 0.9280(4) 0.0268(16) Uani 1 1 d . . . . .
H2 H 0.5058 0.1991 0.9464 0.032 Uiso 1 1 calc R U . . .
C3 C 0.4015(8) 0.3343(4) 0.9766(4) 0.0255(16) Uani 1 1 d . . . . .
H3 H 0.4504 0.3277 1.0276 0.031 Uiso 1 1 calc R U . . .
C4 C 0.2914(8) 0.4243(4) 0.9475(4) 0.0219(15) Uani 1 1 d . . . . .
C5 C 0.1612(8) 0.5922(4) 0.9673(4) 0.0215(15) Uani 1 1 d . . . . .
C6 C 0.1362(8) 0.6707(4) 1.0185(4) 0.0289(16) Uani 1 1 d . . . . .
H6 H 0.1811 0.6607 1.0709 0.035 Uiso 1 1 calc R U . . .
C7 C 0.0443(8) 0.7617(5) 0.9889(4) 0.0280(16) Uani 1 1 d . . . . .
H7 H 0.0279 0.8137 1.0219 0.034 Uiso 1 1 calc R U . . .
C8 C -0.0269(7) 0.7789(4) 0.9092(4) 0.0217(15) Uani 1 1 d . . . . .
C9 C -0.0085(7) 0.7011(4) 0.8624(4) 0.0239(15) Uani 1 1 d . . . . .
H9 H -0.0615 0.7105 0.8123 0.029 Uiso 1 1 calc R U . . .
C10 C 0.0899(7) 0.6062(4) 0.8892(4) 0.0200(15) Uani 1 1 d . . . . .
C11 C 0.1161(7) 0.5261(4) 0.8420(4) 0.0236(15) Uani 1 1 d . . . . .
H11 H 0.0654 0.5336 0.7914 0.028 Uiso 1 1 calc R U . . .
C12 C 0.2176(8) 0.4345(4) 0.8696(4) 0.0228(15) Uani 1 1 d . . . . .
C13 C 0.2523(8) 0.3511(4) 0.8234(4) 0.0241(15) Uani 1 1 d . . . . .
H13 H 0.2000 0.3548 0.7738 0.029 Uiso 1 1 calc R U . . .
C14 C 0.4053(8) 0.1782(4) 0.7992(4) 0.0264(16) Uani 1 1 d . . . . .
H14A H 0.4177 0.1163 0.8393 0.032 Uiso 1 1 calc R U . . .
H14B H 0.3084 0.1781 0.7673 0.032 Uiso 1 1 calc R U . . .
C15 C 0.5729(8) 0.2691(4) 0.6633(4) 0.0269(16) Uani 1 1 d . . . . .
H15A H 0.4496 0.2933 0.6551 0.032 Uiso 1 1 calc R U . . .
H15B H 0.6369 0.2454 0.6099 0.032 Uiso 1 1 calc R U . . .
C16 C 0.6553(8) 0.3544(4) 0.6802(4) 0.0289(16) Uani 1 1 d . . . . .
H16A H 0.6041 0.3723 0.7376 0.035 Uiso 1 1 calc R U . . .
H16B H 0.7833 0.3341 0.6788 0.035 Uiso 1 1 calc R U . . .
C17 C 0.6197(8) 0.4431(4) 0.6115(4) 0.0287(16) Uani 1 1 d . . . . .
H17A H 0.6688 0.4240 0.5543 0.034 Uiso 1 1 calc R U . . .
H17B H 0.4915 0.4630 0.6136 0.034 Uiso 1 1 calc R U . . .
C18 C 0.6171(8) 0.6258(4) 0.5791(4) 0.0276(16) Uani 1 1 d . . . . .
H18A H 0.4918 0.6393 0.6041 0.033 Uiso 1 1 calc R U . . .
H18B H 0.6233 0.6203 0.5179 0.033 Uiso 1 1 calc R U . . .
C19 C 0.7082(8) 0.7117(4) 0.5867(4) 0.0247(15) Uani 1 1 d . . . . .
H19A H 0.8253 0.7055 0.5508 0.030 Uiso 1 1 calc R U . . .
H19B H 0.7256 0.7081 0.6467 0.030 Uiso 1 1 calc R U . . .
C20 C 0.6013(8) 0.8129(4) 0.5585(4) 0.0308(17) Uani 1 1 d . . . . .
H20A H 0.6772 0.8640 0.5494 0.037 Uiso 1 1 calc R U . . .
H20B H 0.5612 0.8118 0.5036 0.037 Uiso 1 1 calc R U . . .
C21 C 0.3352(8) 0.9393(4) 0.6086(4) 0.0279(16) Uani 1 1 d . . . . .
H21A H 0.2494 0.9370 0.5709 0.033 Uiso 1 1 calc R U . . .
H21B H 0.4148 0.9855 0.5783 0.033 Uiso 1 1 calc R U . . .
C22 C 0.2373(8) 0.9760(4) 0.6923(4) 0.0279(16) Uani 1 1 d . . . . .
H22A H 0.1721 1.0426 0.6786 0.034 Uiso 1 1 calc R U . . .
H22B H 0.3242 0.9805 0.7287 0.034 Uiso 1 1 calc R U . . .
C23 C 0.1073(8) 0.9083(4) 0.7430(4) 0.0281(16) Uani 1 1 d . . . . .
H23A H 0.0155 0.9072 0.7084 0.034 Uiso 1 1 calc R U . . .
H23B H 0.1708 0.8407 0.7539 0.034 Uiso 1 1 calc R U . . .
C24 C -0.1175(8) 0.8824(4) 0.8779(4) 0.0302(16) Uani 1 1 d . . . . .
H24A H -0.2030 0.8781 0.8407 0.036 Uiso 1 1 calc R U . . .
H24B H -0.1818 0.9143 0.9274 0.036 Uiso 1 1 calc R U . . .
OW1 O 0.5454(6) 0.7922(3) 0.7912(3) 0.0476(13) Uani 1 1 d . . . . .
OW2 O 0.8669(6) 0.7396(3) 0.3727(3) 0.0442(12) Uani 1 1 d . . . . .
OW3 O 0.1759(5) 0.7256(3) 0.6145(3) 0.0478(13) Uani 1 1 d . . . . .
OW4 O 1.0336(7) 0.8399(4) 0.4770(3) 0.0798(18) Uani 1 1 d . . . . .

loop_
_atom_site_aniso_label
_atom_site_aniso_U_11
_atom_site_aniso_U_22
_atom_site_aniso_U_33
_atom_site_aniso_U_23
_atom_site_aniso_U_13
_atom_site_aniso_U_12
Cl1 0.0299(10) 0.0252(9) 0.0337(9) -0.0050(7) -0.0112(8) -0.0018(7)
Cl2 0.0458(11) 0.0356(10) 0.0243(9) -0.0018(7) -0.0098(8) -0.0124(8)
Cl3 0.0242(10) 0.0400(10) 0.0401(10) -0.0050(8) -0.0083(8) -0.0044(8)
Cl4 0.0439(11) 0.0327(9) 0.0410(10) 0.0073(8) -0.0214(9) -0.0130(8)
Cl5 0.0397(11) 0.0321(10) 0.0505(11) -0.0167(8) -0.0056(9) -0.0074(8)
N1 0.026(3) 0.026(3) 0.023(3) -0.004(3) -0.011(3) -0.005(3)
N2 0.028(3) 0.020(3) 0.032(3) -0.006(3) -0.007(3) -0.006(2)
N3 0.022(3) 0.021(3) 0.025(3) -0.004(2) -0.004(2) -0.005(2)
N4 0.029(3) 0.024(3) 0.026(3) -0.003(2) -0.007(3) -0.005(3)
N5 0.023(3) 0.015(3) 0.042(3) -0.006(3) -0.014(3) 0.005(2)
C1 0.019(4) 0.021(4) 0.023(4) 0.003(3) -0.003(3) -0.006(3)
C2 0.022(4) 0.022(4) 0.033(4) 0.006(3) -0.006(3) -0.001(3)
C3 0.031(4) 0.023(4) 0.022(3) -0.003(3) -0.008(3) -0.001(3)
C4 0.018(4) 0.025(4) 0.024(4) -0.008(3) 0.003(3) -0.007(3)
C5 0.019(4) 0.020(4) 0.027(4) -0.006(3) 0.003(3) -0.009(3)
C6 0.025(4) 0.035(4) 0.027(4) 0.002(3) -0.003(3) -0.010(3)
C7 0.027(4) 0.029(4) 0.031(4) -0.010(3) 0.001(3) -0.011(3)
C8 0.020(4) 0.020(4) 0.025(4) 0.000(3) 0.000(3) -0.009(3)
C9 0.017(4) 0.028(4) 0.030(4) -0.004(3) -0.009(3) -0.008(3)
C10 0.021(4) 0.022(4) 0.018(3) -0.003(3) -0.008(3) -0.002(3)
C11 0.016(4) 0.031(4) 0.024(3) 0.000(3) -0.007(3) -0.004(3)
C12 0.023(4) 0.025(4) 0.023(4) -0.004(3) -0.008(3) -0.005(3)
C13 0.027(4) 0.025(4) 0.022(3) -0.003(3) -0.008(3) -0.004(3)
C14 0.026(4) 0.027(4) 0.030(4) -0.002(3) -0.010(3) -0.009(3)
C15 0.033(4) 0.019(3) 0.028(4) 0.002(3) -0.004(3) -0.007(3)
C16 0.029(4) 0.021(4) 0.037(4) 0.000(3) -0.009(3) -0.005(3)
C17 0.032(4) 0.025(4) 0.034(4) -0.008(3) -0.015(3) -0.005(3)
C18 0.035(4) 0.021(4) 0.028(4) -0.003(3) -0.012(3) 0.001(3)
C19 0.023(4) 0.020(4) 0.031(4) -0.003(3) -0.003(3) -0.006(3)
C20 0.039(4) 0.022(4) 0.031(4) -0.004(3) -0.001(3) -0.008(3)
C21 0.027(4) 0.021(4) 0.035(4) -0.002(3) -0.008(3) 0.000(3)
C22 0.030(4) 0.017(3) 0.039(4) -0.001(3) -0.015(3) -0.001(3)
C23 0.024(4) 0.026(4) 0.036(4) -0.005(3) -0.008(3) -0.001(3)
C24 0.024(4) 0.029(4) 0.037(4) -0.006(3) 0.001(3) -0.007(3)
OW1 0.060(3) 0.045(3) 0.037(3) 0.007(2) -0.025(3) -0.001(2)
OW2 0.043(3) 0.051(3) 0.039(3) -0.006(2) -0.010(2) -0.004(2)
OW3 0.030(3) 0.041(3) 0.081(4) -0.016(3) -0.021(3) -0.008(2)
OW4 0.068(4) 0.111(5) 0.064(4) 0.028(3) -0.023(3) -0.046(3)

loop_
_atom_type_symbol
_atom_type_description
_atom_type_scat_dispersion_real
_atom_type_scat_dispersion_imag
_atom_type_scat_source
C C 0.0181 0.0091 'International Tables Vol C Tables 4.2.6.8 and 6.1.1.4'
H H 0.0000 0.0000 'International Tables Vol C Tables 4.2.6.8 and 6.1.1.4'
N N 0.0311 0.0180 'International Tables Vol C Tables 4.2.6.8 and 6.1.1.4'
Cl Cl 0.3639 0.7018 'International Tables Vol C Tables 4.2.6.8 and 6.1.1.4'
O O 0.0492 0.0322 'International Tables Vol C Tables 4.2.6.8 and 6.1.1.4'

loop_
_geom_angle_atom_site_label_1
_geom_angle_atom_site_label_2
_geom_angle_atom_site_label_3
_geom_angle
_geom_angle_site_symmetry_1
_geom_angle_site_symmetry_3
_geom_angle_publ_flag
C4 N1 C5 122.7(5) . . ?
C15 N2 C14 116.0(5) . . ?
C18 N3 C17 112.4(4) . . ?
C21 N4 C20 114.8(4) . . ?
C23 N5 C24 113.5(4) . . ?
C13 C1 C2 119.6(5) . . ?
C13 C1 C14 121.7(5) . . ?
C2 C1 C14 118.7(5) . . ?
C3 C2 C1 122.0(5) . . ?
C2 C3 C4 118.4(5) . . ?
N1 C4 C12 119.3(5) . . ?
N1 C4 C3 119.9(5) . . ?
C12 C4 C3 120.8(5) . . ?
N1 C5 C10 119.7(5) . . ?
N1 C5 C6 119.3(5) . . ?
C10 C5 C6 121.0(5) . . ?
C7 C6 C5 118.4(6) . . ?
C6 C7 C8 122.0(5) . . ?
C9 C8 C7 118.8(5) . . ?
C9 C8 C24 121.9(5) . . ?
C7 C8 C24 119.2(5) . . ?
C8 C9 C10 121.1(5) . . ?
C11 C10 C5 118.7(5) . . ?
C11 C10 C9 122.8(5) . . ?
C5 C10 C9 118.5(5) . . ?
C10 C11 C12 121.0(5) . . ?
C11 C12 C4 118.5(5) . . ?
C11 C12 C13 123.6(5) . . ?
C4 C12 C13 117.8(5) . . ?
C1 C13 C12 121.2(5) . . ?
N2 C14 C1 110.8(4) . . ?
N2 C15 C16 112.7(5) . . ?
C17 C16 C15 109.4(5) . . ?
N3 C17 C16 111.9(4) . . ?
N3 C18 C19 112.0(5) . . ?
C18 C19 C20 112.5(5) . . ?
N4 C20 C19 110.7(5) . . ?
N4 C21 C22 110.8(5) . . ?
C21 C22 C23 112.8(5) . . ?
N5 C23 C22 111.5(4) . . ?
N5 C24 C8 109.2(5) . . ?

loop_
_geom_bond_atom_site_label_1
_geom_bond_atom_site_label_2
_geom_bond_distance
_geom_bond_site_symmetry_2
_geom_bond_publ_flag
N1 C4 1.355(7) . ?
N1 C5 1.368(7) . ?
N2 C15 1.491(7) . ?
N2 C14 1.513(7) . ?
N3 C18 1.479(6) . ?
N3 C17 1.499(6) . ?
N4 C21 1.492(7) . ?
N4 C20 1.514(7) . ?
N5 C23 1.493(7) . ?
N5 C24 1.501(7) . ?
C1 C13 1.360(7) . ?
C1 C2 1.415(8) . ?
C1 C14 1.513(7) . ?
C2 C3 1.359(7) . ?
C3 C4 1.422(8) . ?
C4 C12 1.416(8) . ?
C5 C10 1.404(7) . ?
C5 C6 1.419(8) . ?
C6 C7 1.371(8) . ?
C7 C8 1.425(8) . ?
C8 C9 1.370(7) . ?
C8 C24 1.509(7) . ?
C9 C10 1.422(8) . ?
C10 C11 1.394(7) . ?
C11 C12 1.401(7) . ?
C12 C13 1.418(7) . ?
C15 C16 1.510(7) . ?
C16 C17 1.508(8) . ?
C18 C19 1.510(7) . ?
C19 C20 1.521(7) . ?
C21 C22 1.511(8) . ?
C22 C23 1.518(8) . ?
